data_7116396
loop_
_publ_author_name
'Xiaoqing Wang'
'Yanping Wu'
'Qingsong Liu'
'Zhenyu Li'
'Hui Yan'
'Chonglei Ji'
'Jicheng Duan'
'Zhipeng Liu'

_publ_section_title
;
 Aggregation-induced emission (AIE) of pyridyl-enamido-based organoboron
 luminophores
;
_journal_name_full Chem.Commun.
_journal_page_first 784
_journal_paper_doi 10.1039/C4cc07451C
_journal_volume 51
_journal_year 2015
_chemical_formula_sum 'C27 H24 B F2 N3'
_chemical_formula_weight 439.30
_chemical_name_systematic
; 
 ? 
;
_space_group_IT_number 2
_symmetry_cell_setting triclinic
_symmetry_space_group_name_Hall '-P 1'
_symmetry_space_group_name_H-M 'P -1'
_atom_sites_solution_hydrogens geom
_atom_sites_solution_primary direct
_atom_sites_solution_secondary difmap
_audit_creation_method SHELXL-97
_cell_angle_alpha 69.664(10)
_cell_angle_beta 67.961(8)
_cell_angle_gamma 82.665(7)
_cell_formula_units_Z 4
_cell_length_a 12.2723(9)
_cell_length_b 14.7050(16)
_cell_length_c 14.7883(16)
_cell_measurement_reflns_used 2202
_cell_measurement_temperature 293(2)
_cell_measurement_theta_max 21.4770
_cell_measurement_theta_min 2.8210
_cell_volume 2319.6(4)
_computing_structure_refinement 'SHELXL-97 (Sheldrick, 1997)'
_computing_structure_solution 'SHELXS-97 (Sheldrick, 1990)'
_diffrn_ambient_temperature 293(2)
_diffrn_measured_fraction_theta_full 0.999
_diffrn_measured_fraction_theta_max 0.999
_diffrn_measurement_device_type 'Xcalibur, Eos, Gemini'
_diffrn_radiation_monochromator graphite
_diffrn_radiation_source 'Enhance (Mo) X-ray Source'
_diffrn_radiation_type MoK\a
_diffrn_radiation_wavelength 0.71073
_diffrn_reflns_av_R_equivalents 0.0486
_diffrn_reflns_av_sigmaI/netI 0.0958
_diffrn_reflns_limit_h_max 14
_diffrn_reflns_limit_h_min -14
_diffrn_reflns_limit_k_max 17
_diffrn_reflns_limit_k_min -17
_diffrn_reflns_limit_l_max 13
_diffrn_reflns_limit_l_min -17
_diffrn_reflns_number 15483
_diffrn_reflns_theta_full 25.02
_diffrn_reflns_theta_max 25.02
_diffrn_reflns_theta_min 2.71
_exptl_absorpt_coefficient_mu 0.085
_exptl_absorpt_correction_T_max 0.9941
_exptl_absorpt_correction_T_min 0.9932
_exptl_absorpt_correction_type multi-scan
_exptl_crystal_colour block
_exptl_crystal_density_diffrn 1.258
_exptl_crystal_density_method 'not measured'
_exptl_crystal_description yellow
_exptl_crystal_F_000 920
_exptl_crystal_size_max 0.08
_exptl_crystal_size_mid 0.08
_exptl_crystal_size_min 0.07
_refine_diff_density_max 0.267
_refine_diff_density_min -0.336
_refine_diff_density_rms 0.063
_refine_ls_extinction_coef 0.0075(13)
_refine_ls_extinction_expression Fc^*^=kFc[1+0.001xFc^2^\l^3^/sin(2\q)]^-1/4^
_refine_ls_extinction_method SHELXL
_refine_ls_goodness_of_fit_ref 1.100
_refine_ls_hydrogen_treatment mixed
_refine_ls_matrix_type full
_refine_ls_number_parameters 600
_refine_ls_number_reflns 8180
_refine_ls_number_restraints 0
_refine_ls_restrained_S_all 1.100
_refine_ls_R_factor_all 0.1462
_refine_ls_R_factor_gt 0.0752
_refine_ls_shift/su_max 0.000
_refine_ls_shift/su_mean 0.000
_refine_ls_structure_factor_coef Fsqd
_refine_ls_weighting_details 'calc w=1/[\s^2^(Fo^2^)+(0.0777P)^2^+0.6088P] where P=(Fo^2^+2Fc^2^)/3'
_refine_ls_weighting_scheme calc
_refine_ls_wR_factor_gt 0.1889
_refine_ls_wR_factor_ref 0.2352
_reflns_number_gt 4187
_reflns_number_total 8180
_reflns_threshold_expression >2sigma(I)
_cod_data_source_file c4cc07451c2.cif
_cod_data_source_block exp_4179
_cod_database_code 7116396

loop_
_symmetry_equiv_pos_as_xyz
'x, y, z'
'-x, -y, -z'

loop_
_atom_site_label
_atom_site_type_symbol
_atom_site_fract_x
_atom_site_fract_y
_atom_site_fract_z
_atom_site_U_iso_or_equiv
_atom_site_adp_type
_atom_site_occupancy
_atom_site_symmetry_multiplicity
_atom_site_calc_flag
_atom_site_refinement_flags
B1 B 0.4450(4) 1.0614(3) 0.2995(4) 0.0456(11) Uani 1 1 d .
B2 B 0.6661(5) 0.5699(4) 1.1619(4) 0.0559(13) Uani 1 1 d .
F1 F 0.3925(2) 1.13768(16) 0.24340(18) 0.0652(7) Uani 1 1 d .
F2 F 0.5364(2) 1.10089(17) 0.30712(18) 0.0655(7) Uani 1 1 d .
F3 F 0.6028(3) 0.64729(19) 1.1811(2) 0.1239(15) Uani 1 1 d .
F4 F 0.7429(3) 0.5446(3) 1.2153(2) 0.1205(14) Uani 1 1 d .
N1 N 0.4973(3) 0.9904(2) 0.2383(3) 0.0582(10) Uani 1 1 d .
N2 N 0.3580(3) 1.0097(2) 0.4050(2) 0.0475(8) Uani 1 1 d .
N3 N 0.1592(4) 1.2686(3) 0.6300(4) 0.0956(15) Uani 1 1 d .
N4 N 0.5817(3) 0.4824(2) 1.2061(2) 0.0460(8) Uani 1 1 d .
N5 N 0.7313(3) 0.5889(2) 1.0476(2) 0.0440(8) Uani 1 1 d .
N6 N 0.9137(4) 0.9699(3) 0.8422(3) 0.0828(13) Uani 1 1 d .
C1 C 0.5825(5) 1.0262(4) 0.1450(4) 0.098(2) Uani 1 1 d .
H1 H 0.6034 1.0913 0.1215 0.118 Uiso 1 1 calc R
C2 C 0.6384(6) 0.9714(4) 0.0847(4) 0.122(3) Uani 1 1 d .
H2 H 0.6969 0.9980 0.0209 0.146 Uiso 1 1 calc R
C3 C 0.6071(5) 0.8748(4) 0.1193(4) 0.094(2) Uani 1 1 d .
H3 H 0.6446 0.8356 0.0789 0.113 Uiso 1 1 calc R
C4 C 0.5218(4) 0.8377(3) 0.2121(3) 0.0649(13) Uani 1 1 d .
H4 H 0.5014 0.7726 0.2353 0.078 Uiso 1 1 calc R
C5 C 0.4638(3) 0.8953(3) 0.2738(3) 0.0479(10) Uani 1 1 d .
C6 C 0.3749(3) 0.8591(3) 0.3734(3) 0.0437(10) Uani 1 1 d .
C7 C 0.3380(3) 0.7549(3) 0.4091(3) 0.0451(10) Uani 1 1 d .
C8 C 0.2740(4) 0.7265(3) 0.3655(4) 0.0614(12) Uani 1 1 d .
H8 H 0.2535 0.7724 0.3127 0.074 Uiso 1 1 calc R
C9 C 0.2383(4) 0.6309(3) 0.3977(5) 0.0760(15) Uani 1 1 d .
H9 H 0.1974 0.6127 0.3650 0.091 Uiso 1 1 calc R
C10 C 0.2640(5) 0.5642(3) 0.4776(4) 0.0776(17) Uani 1 1 d .
H10 H 0.2384 0.5004 0.5015 0.093 Uiso 1 1 calc R
C11 C 0.3264(5) 0.5908(3) 0.5219(4) 0.0848(17) Uani 1 1 d .
H11 H 0.3442 0.5449 0.5762 0.102 Uiso 1 1 calc R
C12 C 0.3647(4) 0.6855(3) 0.4881(4) 0.0695(14) Uani 1 1 d .
H12 H 0.4089 0.7022 0.5191 0.083 Uiso 1 1 calc R
C13 C 0.3269(3) 0.9153(3) 0.4354(3) 0.0412(9) Uani 1 1 d .
C14 C 0.2387(3) 0.8725(3) 0.5411(3) 0.0437(10) Uani 1 1 d .
C15 C 0.2735(4) 0.8437(3) 0.6245(3) 0.0648(13) Uani 1 1 d .
H15 H 0.3495 0.8571 0.6158 0.078 Uiso 1 1 calc R
C16 C 0.1966(5) 0.7950(4) 0.7214(4) 0.0799(16) Uani 1 1 d .
H16 H 0.2208 0.7761 0.7779 0.096 Uiso 1 1 calc R
C17 C 0.0850(5) 0.7743(3) 0.7348(4) 0.0764(15) Uani 1 1 d .
H17 H 0.0336 0.7403 0.7998 0.092 Uiso 1 1 calc R
C18 C 0.0498(4) 0.8040(4) 0.6522(4) 0.0732(14) Uani 1 1 d .
H18 H -0.0265 0.7910 0.6613 0.088 Uiso 1 1 calc R
C19 C 0.1259(4) 0.8530(3) 0.5553(3) 0.0595(12) Uani 1 1 d .
H19 H 0.1008 0.8729 0.4994 0.071 Uiso 1 1 calc R
C20 C 0.3011(4) 1.0695(3) 0.4698(3) 0.0465(10) Uani 1 1 d .
C21 C 0.2008(4) 1.1197(3) 0.4642(3) 0.0537(11) Uani 1 1 d .
H21 H 0.1642 1.1102 0.4234 0.064 Uiso 1 1 calc R
C22 C 0.1529(4) 1.1841(3) 0.5178(3) 0.0574(12) Uani 1 1 d .
H22 H 0.0844 1.2169 0.5126 0.069 Uiso 1 1 calc R
C23 C 0.2043(4) 1.2009(3) 0.5786(3) 0.0561(11) Uani 1 1 d .
C24 C 0.3059(4) 1.1487(3) 0.5848(3) 0.0655(13) Uani 1 1 d .
H24 H 0.3420 1.1570 0.6266 0.079 Uiso 1 1 calc R
C25 C 0.3540(4) 1.0853(3) 0.5303(3) 0.0589(12) Uani 1 1 d .
H25 H 0.4231 1.0528 0.5343 0.071 Uiso 1 1 calc R
C26 C 0.0497(5) 1.3141(4) 0.6309(4) 0.0904(17) Uani 1 1 d .
H26A H 0.0543 1.3494 0.5614 0.136 Uiso 1 1 calc R
H26B H 0.0316 1.3581 0.6697 0.136 Uiso 1 1 calc R
H26C H -0.0109 1.2657 0.6622 0.136 Uiso 1 1 calc R
C27 C 0.2092(6) 1.2809(5) 0.6971(5) 0.110(2) Uani 1 1 d .
H27A H 0.2028 1.2214 0.7530 0.164 Uiso 1 1 calc R
H27B H 0.1682 1.3313 0.7241 0.164 Uiso 1 1 calc R
H27C H 0.2906 1.2984 0.6597 0.164 Uiso 1 1 calc R
C28 C 0.4998(4) 0.4685(3) 1.3015(3) 0.0580(12) Uani 1 1 d .
H28 H 0.4904 0.5159 1.3321 0.070 Uiso 1 1 calc R
C29 C 0.4310(4) 0.3887(3) 1.3540(3) 0.0670(13) Uani 1 1 d .
H29 H 0.3755 0.3811 1.4195 0.080 Uiso 1 1 calc R
C30 C 0.4446(4) 0.3184(3) 1.3084(3) 0.0642(13) Uani 1 1 d .
H30 H 0.3998 0.2619 1.3437 0.077 Uiso 1 1 calc R
C31 C 0.5246(4) 0.3326(3) 1.2109(3) 0.0549(11) Uani 1 1 d .
H31 H 0.5332 0.2856 1.1798 0.066 Uiso 1 1 calc R
C32 C 0.5937(3) 0.4165(3) 1.1571(3) 0.0459(10) Uani 1 1 d .
C33 C 0.6761(3) 0.4359(3) 1.0537(3) 0.0455(10) Uani 1 1 d .
C34 C 0.6921(4) 0.3613(3) 1.0029(3) 0.0509(11) Uani 1 1 d .
C35 C 0.7912(4) 0.3044(3) 0.9885(3) 0.0691(14) Uani 1 1 d .
H35 H 0.8494 0.3122 1.0113 0.083 Uiso 1 1 calc R
C36 C 0.8055(6) 0.2361(4) 0.9407(4) 0.0920(19) Uani 1 1 d .
H36 H 0.8734 0.1987 0.9315 0.110 Uiso 1 1 calc R
C37 C 0.7225(8) 0.2223(4) 0.9066(4) 0.102(2) Uani 1 1 d .
H37 H 0.7331 0.1760 0.8744 0.123 Uiso 1 1 calc R
C38 C 0.6240(7) 0.2773(5) 0.9203(5) 0.105(2) Uani 1 1 d .
H38 H 0.5664 0.2687 0.8973 0.126 Uiso 1 1 calc R
C39 C 0.6084(5) 0.3464(4) 0.9686(4) 0.0776(15) Uani 1 1 d .
H39 H 0.5401 0.3833 0.9779 0.093 Uiso 1 1 calc R
C40 C 0.7383(3) 0.5220(3) 1.0018(3) 0.0441(10) Uani 1 1 d .
C41 C 0.8169(3) 0.5405(3) 0.8917(3) 0.0462(10) Uani 1 1 d .
C42 C 0.9377(4) 0.5354(3) 0.8642(4) 0.0656(13) Uani 1 1 d .
H42 H 0.9714 0.5244 0.9139 0.079 Uiso 1 1 calc R
C43 C 1.0088(4) 0.5466(4) 0.7627(4) 0.0790(16) Uani 1 1 d .
H43 H 1.0900 0.5418 0.7449 0.095 Uiso 1 1 calc R
C44 C 0.9604(5) 0.5646(4) 0.6890(4) 0.0856(17) Uani 1 1 d .
H44 H 1.0088 0.5727 0.6211 0.103 Uiso 1 1 calc R
C45 C 0.8423(5) 0.5709(4) 0.7141(4) 0.0833(16) Uani 1 1 d .
H45 H 0.8094 0.5836 0.6636 0.100 Uiso 1 1 calc R
C46 C 0.7712(4) 0.5583(3) 0.8151(3) 0.0676(13) Uani 1 1 d .
H46 H 0.6900 0.5619 0.8321 0.081 Uiso 1 1 calc R
C47 C 0.7821(3) 0.6840(3) 0.9903(3) 0.0470(10) Uani 1 1 d .
C48 C 0.8633(4) 0.7151(3) 1.0175(3) 0.0546(11) Uani 1 1 d .
H48 H 0.8891 0.6726 1.0687 0.066 Uiso 1 1 calc R
C49 C 0.9069(4) 0.8094(3) 0.9688(3) 0.0630(13) Uani 1 1 d .
H49 H 0.9607 0.8295 0.9886 0.076 Uiso 1 1 calc R
C50 C 0.8709(4) 0.8741(3) 0.8908(3) 0.0588(12) Uani 1 1 d .
C51 C 0.7891(4) 0.8420(3) 0.8657(3) 0.0569(12) Uani 1 1 d .
H51 H 0.7629 0.8842 0.8146 0.068 Uiso 1 1 calc R
C52 C 0.7450(3) 0.7486(3) 0.9146(3) 0.0524(11) Uani 1 1 d .
H52 H 0.6895 0.7290 0.8961 0.063 Uiso 1 1 calc R
C53 C 1.0196(6) 0.9935(4) 0.8492(6) 0.130(3) Uani 1 1 d .
H53A H 1.0079 0.9826 0.9200 0.194 Uiso 1 1 calc R
H53B H 1.0391 1.0605 0.8099 0.194 Uiso 1 1 calc R
H53C H 1.0825 0.9533 0.8221 0.194 Uiso 1 1 calc R
C54 C 0.8941(6) 1.0265(4) 0.7477(5) 0.117(2) Uani 1 1 d .
H54A H 0.9336 0.9965 0.6957 0.175 Uiso 1 1 calc R
H54B H 0.9244 1.0909 0.7246 0.175 Uiso 1 1 calc R
H54C H 0.8113 1.0296 0.7601 0.175 Uiso 1 1 calc R

loop_
_atom_site_aniso_label
_atom_site_aniso_U_11
_atom_site_aniso_U_22
_atom_site_aniso_U_33
_atom_site_aniso_U_23
_atom_site_aniso_U_13
_atom_site_aniso_U_12
B1 0.049(3) 0.043(2) 0.046(3) -0.015(2) -0.016(2) -0.004(2)
B2 0.064(3) 0.047(3) 0.050(3) -0.015(2) -0.011(3) -0.008(3)
F1 0.0774(17) 0.0588(14) 0.0557(15) -0.0114(12) -0.0288(13) 0.0078(13)
F2 0.0623(15) 0.0707(15) 0.0637(16) -0.0203(13) -0.0188(13) -0.0170(13)
F3 0.148(3) 0.0507(16) 0.105(2) -0.0397(16) 0.050(2) -0.0243(18)
F4 0.127(3) 0.165(3) 0.065(2) 0.007(2) -0.0429(19) -0.081(3)
N1 0.070(2) 0.0448(19) 0.045(2) -0.0159(17) 0.0008(18) -0.0116(18)
N2 0.053(2) 0.0415(18) 0.0447(19) -0.0195(16) -0.0084(16) -0.0020(16)
N3 0.103(4) 0.108(3) 0.121(4) -0.087(3) -0.059(3) 0.049(3)
N4 0.050(2) 0.0382(17) 0.044(2) -0.0134(16) -0.0107(16) -0.0001(15)
N5 0.053(2) 0.0360(16) 0.0414(19) -0.0120(15) -0.0144(16) -0.0060(15)
N6 0.097(3) 0.058(2) 0.073(3) -0.007(2) -0.012(2) -0.029(2)
C1 0.123(5) 0.054(3) 0.071(4) -0.027(3) 0.030(3) -0.027(3)
C2 0.144(5) 0.069(3) 0.082(4) -0.037(3) 0.059(4) -0.038(4)
C3 0.115(4) 0.070(3) 0.061(3) -0.034(3) 0.027(3) -0.018(3)
C4 0.074(3) 0.047(2) 0.058(3) -0.023(2) 0.002(2) -0.010(2)
C5 0.053(2) 0.040(2) 0.047(2) -0.0176(19) -0.009(2) -0.0041(19)
C6 0.046(2) 0.039(2) 0.042(2) -0.0099(19) -0.0121(19) -0.0084(18)
C7 0.048(2) 0.040(2) 0.042(2) -0.0173(19) -0.0055(19) -0.0023(18)
C8 0.076(3) 0.044(2) 0.073(3) -0.022(2) -0.033(3) 0.003(2)
C9 0.065(3) 0.060(3) 0.112(4) -0.046(3) -0.023(3) -0.006(3)
C10 0.077(4) 0.045(3) 0.081(4) -0.023(3) 0.012(3) -0.013(3)
C11 0.121(5) 0.049(3) 0.067(4) -0.008(3) -0.025(3) 0.003(3)
C12 0.098(4) 0.049(3) 0.064(3) -0.013(2) -0.037(3) 0.000(3)
C13 0.046(2) 0.039(2) 0.038(2) -0.0121(18) -0.0147(18) -0.0015(18)
C14 0.048(2) 0.037(2) 0.044(2) -0.0163(18) -0.0100(19) -0.0039(18)
C15 0.061(3) 0.085(3) 0.046(3) -0.016(2) -0.017(2) -0.010(3)
C16 0.094(4) 0.094(4) 0.043(3) -0.011(3) -0.021(3) -0.012(3)
C17 0.072(4) 0.071(3) 0.056(3) -0.017(3) 0.010(3) -0.013(3)
C18 0.053(3) 0.080(3) 0.071(4) -0.023(3) -0.004(3) -0.008(3)
C19 0.055(3) 0.061(3) 0.058(3) -0.017(2) -0.016(2) -0.003(2)
C20 0.053(2) 0.037(2) 0.047(2) -0.0170(18) -0.011(2) -0.0028(19)
C21 0.048(2) 0.061(3) 0.062(3) -0.028(2) -0.024(2) 0.003(2)
C22 0.053(3) 0.056(2) 0.074(3) -0.033(2) -0.027(2) 0.012(2)
C23 0.057(3) 0.056(3) 0.061(3) -0.029(2) -0.020(2) 0.006(2)
C24 0.073(3) 0.079(3) 0.067(3) -0.042(3) -0.037(3) 0.017(3)
C25 0.061(3) 0.067(3) 0.060(3) -0.031(2) -0.030(2) 0.018(2)
C26 0.085(4) 0.076(3) 0.114(5) -0.057(3) -0.021(3) 0.021(3)
C27 0.140(6) 0.121(5) 0.117(5) -0.091(4) -0.064(4) 0.037(4)
C28 0.064(3) 0.051(2) 0.051(3) -0.023(2) -0.005(2) -0.002(2)
C29 0.068(3) 0.058(3) 0.052(3) -0.017(2) 0.006(2) -0.014(2)
C30 0.068(3) 0.047(2) 0.061(3) -0.015(2) -0.004(2) -0.011(2)
C31 0.063(3) 0.041(2) 0.054(3) -0.019(2) -0.008(2) -0.006(2)
C32 0.045(2) 0.037(2) 0.049(2) -0.0100(19) -0.0136(19) -0.0001(18)
C33 0.050(2) 0.041(2) 0.043(2) -0.0142(19) -0.0133(19) 0.0000(19)
C34 0.065(3) 0.040(2) 0.042(2) -0.0136(19) -0.010(2) -0.008(2)
C35 0.087(4) 0.056(3) 0.057(3) -0.023(2) -0.017(3) 0.014(3)
C36 0.137(5) 0.062(3) 0.067(4) -0.033(3) -0.023(4) 0.022(3)
C37 0.184(7) 0.064(4) 0.069(4) -0.034(3) -0.040(5) -0.011(4)
C38 0.156(6) 0.097(5) 0.082(4) -0.032(4) -0.053(4) -0.032(5)
C39 0.097(4) 0.077(3) 0.077(4) -0.037(3) -0.037(3) -0.010(3)
C40 0.045(2) 0.042(2) 0.045(2) -0.0141(19) -0.0172(19) 0.0029(18)
C41 0.048(2) 0.040(2) 0.043(2) -0.0122(18) -0.0082(19) -0.0017(18)
C42 0.052(3) 0.068(3) 0.069(3) -0.020(3) -0.014(2) -0.001(2)
C43 0.055(3) 0.082(4) 0.075(4) -0.029(3) 0.006(3) 0.000(3)
C44 0.090(4) 0.082(4) 0.056(3) -0.020(3) 0.006(3) -0.008(3)
C45 0.095(4) 0.097(4) 0.047(3) -0.022(3) -0.014(3) 0.000(3)
C46 0.068(3) 0.077(3) 0.052(3) -0.018(3) -0.019(2) 0.003(3)
C47 0.048(2) 0.041(2) 0.046(2) -0.0109(19) -0.0093(19) -0.0104(19)
C48 0.059(3) 0.055(2) 0.044(2) -0.011(2) -0.014(2) -0.008(2)
C49 0.063(3) 0.065(3) 0.056(3) -0.015(2) -0.013(2) -0.021(2)
C50 0.070(3) 0.040(2) 0.051(3) -0.011(2) -0.003(2) -0.014(2)
C51 0.060(3) 0.045(2) 0.053(3) -0.007(2) -0.014(2) -0.003(2)
C52 0.051(2) 0.050(2) 0.050(3) -0.012(2) -0.014(2) -0.006(2)
C53 0.147(6) 0.089(4) 0.143(6) -0.016(4) -0.041(5) -0.062(4)
C54 0.155(6) 0.054(3) 0.103(5) 0.014(3) -0.033(4) -0.028(4)

loop_
_atom_type_symbol
_atom_type_description
_atom_type_scat_dispersion_real
_atom_type_scat_dispersion_imag
_atom_type_scat_source
C C 0.0033 0.0016 'International Tables Vol C Tables 4.2.6.8 and 6.1.1.4'
H H 0.0000 0.0000 'International Tables Vol C Tables 4.2.6.8 and 6.1.1.4'
F F 0.0171 0.0103 'International Tables Vol C Tables 4.2.6.8 and 6.1.1.4'
N N 0.0061 0.0033 'International Tables Vol C Tables 4.2.6.8 and 6.1.1.4'
B B 0.0013 0.0007 'International Tables Vol C Tables 4.2.6.8 and 6.1.1.4'

loop_
_geom_angle_atom_site_label_1
_geom_angle_atom_site_label_2
_geom_angle_atom_site_label_3
_geom_angle
F2 B1 F1 106.7(3)
F2 B1 N2 111.1(4)
F1 B1 N2 111.4(3)
F2 B1 N1 108.2(3)
F1 B1 N1 108.8(4)
N2 B1 N1 110.4(3)
F3 B2 F4 109.2(5)
F3 B2 N5 111.9(4)
F4 B2 N5 111.0(4)
F3 B2 N4 108.6(4)
F4 B2 N4 106.2(3)
N5 B2 N4 109.7(4)
C1 N1 C5 119.8(4)
C1 N1 B1 116.3(3)
C5 N1 B1 123.9(3)
C13 N2 C20 121.2(3)
C13 N2 B1 122.8(3)
C20 N2 B1 115.7(3)
C23 N3 C27 121.1(5)
C23 N3 C26 120.3(5)
C27 N3 C26 117.7(5)
C28 N4 C32 120.1(3)
C28 N4 B2 116.8(4)
C32 N4 B2 122.8(3)
C40 N5 C47 122.2(3)
C40 N5 B2 122.4(3)
C47 N5 B2 115.4(3)
C50 N6 C53 119.3(5)
C50 N6 C54 118.1(5)
C53 N6 C54 114.7(4)
C2 C1 N1 122.5(4)
C1 C2 C3 118.8(5)
C4 C3 C2 119.6(5)
C3 C4 C5 121.2(4)
N1 C5 C4 118.0(3)
N1 C5 C6 118.6(4)
C4 C5 C6 123.3(3)
C13 C6 C5 121.9(3)
C13 C6 C7 120.9(3)
C5 C6 C7 117.3(3)
C8 C7 C12 117.5(4)
C8 C7 C6 120.9(4)
C12 C7 C6 121.6(4)
C7 C8 C9 121.9(4)
C10 C9 C8 119.3(5)
C11 C10 C9 119.8(5)
C10 C11 C12 121.0(5)
C7 C12 C11 120.5(5)
N2 C13 C6 122.2(3)
N2 C13 C14 118.0(3)
C6 C13 C14 119.8(3)
C15 C14 C19 119.1(4)
C15 C14 C13 119.5(4)
C19 C14 C13 121.1(4)
C14 C15 C16 120.4(4)
C17 C16 C15 120.2(5)
C18 C17 C16 119.5(4)
C17 C18 C19 120.7(5)
C14 C19 C18 120.2(4)
C21 C20 C25 118.1(4)
C21 C20 N2 121.2(4)
C25 C20 N2 120.4(4)
C20 C21 C22 121.4(4)
C23 C22 C21 121.3(4)
C22 C23 C24 117.0(4)
C22 C23 N3 121.9(4)
C24 C23 N3 121.2(4)
C25 C24 C23 121.4(4)
C24 C25 C20 120.7(4)
C29 C28 N4 122.7(4)
C28 C29 C30 118.7(4)
C31 C30 C29 119.4(4)
C30 C31 C32 121.1(4)
N4 C32 C31 117.9(4)
N4 C32 C33 119.0(3)
C31 C32 C33 123.1(4)
C40 C33 C32 121.0(4)
C40 C33 C34 120.7(3)
C32 C33 C34 118.3(3)
C39 C34 C35 117.4(5)
C39 C34 C33 121.2(4)
C35 C34 C33 121.4(4)
C36 C35 C34 120.9(5)
C37 C36 C35 121.3(6)
C38 C37 C36 118.8(6)
C37 C38 C39 120.4(6)
C34 C39 C38 121.2(6)
N5 C40 C33 122.2(4)
N5 C40 C41 119.4(3)
C33 C40 C41 118.3(4)
C46 C41 C42 117.8(4)
C46 C41 C40 121.1(4)
C42 C41 C40 121.0(4)
C41 C42 C43 120.1(5)
C44 C43 C42 120.4(5)
C45 C44 C43 120.5(5)
C44 C45 C46 119.4(5)
C45 C46 C41 121.8(5)
C52 C47 C48 118.5(4)
C52 C47 N5 121.9(4)
C48 C47 N5 119.3(4)
C47 C48 C49 120.6(4)
C48 C49 C50 120.9(4)
C51 C50 C49 117.6(4)
C51 C50 N6 121.3(4)
C49 C50 N6 121.1(5)
C50 C51 C52 121.5(4)
C47 C52 C51 120.9(4)

loop_
_geom_bond_atom_site_label_1
_geom_bond_atom_site_label_2
_geom_bond_distance
B1 F2 1.384(5)
B1 F1 1.390(5)
B1 N2 1.511(5)
B1 N1 1.540(6)
B2 F3 1.346(6)
B2 F4 1.385(6)
B2 N5 1.513(6)
B2 N4 1.551(6)
N1 C1 1.352(5)
N1 C5 1.369(5)
N2 C13 1.360(4)
N2 C20 1.450(5)
N3 C23 1.394(6)
N3 C27 1.417(7)
N3 C26 1.420(6)
N4 C28 1.353(5)
N4 C32 1.363(5)
N5 C40 1.354(5)
N5 C47 1.437(4)
N6 C50 1.407(5)
N6 C53 1.435(7)
N6 C54 1.448(7)
C1 C2 1.347(7)
C2 C3 1.383(7)
C3 C4 1.350(6)
C4 C5 1.398(6)
C5 C6 1.428(5)
C6 C13 1.367(5)
C6 C7 1.505(5)
C7 C8 1.364(6)
C7 C12 1.375(5)
C8 C9 1.389(6)
C9 C10 1.362(7)
C10 C11 1.341(7)
C11 C12 1.385(6)
C13 C14 1.494(5)
C14 C15 1.368(5)
C14 C19 1.372(5)
C15 C16 1.379(6)
C16 C17 1.367(7)
C17 C18 1.358(7)
C18 C19 1.376(6)
C20 C21 1.367(5)
C20 C25 1.377(6)
C21 C22 1.379(6)
C22 C23 1.373(6)
C23 C24 1.394(6)
C24 C25 1.376(6)
C28 C29 1.349(5)
C29 C30 1.381(6)
C30 C31 1.366(6)
C31 C32 1.398(5)
C32 C33 1.432(5)
C33 C40 1.381(5)
C33 C34 1.488(5)
C34 C39 1.372(6)
C34 C35 1.376(6)
C35 C36 1.376(7)
C36 C37 1.357(8)
C37 C38 1.355(9)
C38 C39 1.391(8)
C40 C41 1.496(5)
C41 C46 1.379(6)
C41 C42 1.382(5)
C42 C43 1.386(6)
C43 C44 1.363(7)
C44 C45 1.354(7)
C45 C46 1.377(6)
C47 C52 1.377(5)
C47 C48 1.381(6)
C48 C49 1.390(5)
C49 C50 1.394(6)
C50 C51 1.376(6)
C51 C52 1.382(5)
